data_1576341
loop_
_publ_author_name
'Hong, Qiong-Yan'
'Huang, Bin'
'Niu, Yan-Fei'
'Wang, Cui-Hong'
'Zhao, Xiao-li'
'Yang, Hai-Bo'
'Shi, Xueliang'

_publ_section_title
;
 A 4,4',4''-Nitrilotriphenoxyl Radical Derived from Yang's Biradical
;
_journal_name_full 'Chemical Science'
_journal_paper_doi 10.1039/D5SC06789H
_journal_year 2025
_chemical_absolute_configuration unk
_chemical_formula_moiety 'C42 H63 N O3'
_chemical_formula_sum 'C42 H63 N O3'
_chemical_formula_weight 629.93
_space_group_crystal_system trigonal
_space_group_IT_number 146
_space_group_name_Hall 'R 3'
_space_group_name_H-M_alt 'R 3 :H'
_atom_sites_solution_hydrogens mixed
_atom_sites_solution_primary dual
_audit_creation_date 2024-05-28
_audit_creation_method
;
Olex2 1.5
(compiled 2024.02.16 svn.r378c4104 for OlexSys, GUI svn.r6928)
;
_audit_update_record
;
2025-05-28 deposited with the CCDC.	2025-11-27 downloaded from the CCDC.
;
_cell_angle_alpha 90
_cell_angle_beta 90
_cell_angle_gamma 120
_cell_formula_units_Z 3
_cell_length_a 15.8786(7)
_cell_length_b 15.8786(7)
_cell_length_c 17.1045(9)
_cell_measurement_reflns_used 4175
_cell_measurement_temperature 172(1)
_cell_measurement_theta_max 71.9870
_cell_measurement_theta_min 4.0890
_cell_volume 3734.8(3)
_computing_cell_refinement 'CrysAlisPro 1.171.42.100a (Rigaku OD, 2023)'
_computing_data_collection 'CrysAlisPro 1.171.42.100a (Rigaku OD, 2023)'
_computing_data_reduction 'CrysAlisPro 1.171.42.100a (Rigaku OD, 2023)'
_computing_molecular_graphics 'Olex2 1.5 (Dolomanov et al., 2009)'
_computing_publication_material 'Olex2 1.5 (Dolomanov et al., 2009)'
_computing_structure_refinement 'SHELXL 2018/3 (Sheldrick, 2015)'
_computing_structure_solution 'SHELXT 2018/2 (Sheldrick, 2018)'
_diffrn_ambient_environment N~2~
_diffrn_ambient_temperature 172(1)
_diffrn_detector 'Hybrid Pixel Array Detector'
_diffrn_detector_area_resol_mean 5.8140
_diffrn_measured_fraction_theta_full 0.995
_diffrn_measured_fraction_theta_max 0.995
_diffrn_measurement_details
;
List of Runs (angles in degrees, time in seconds):

  # Type    Start    End  Width  t~exp~   \w     \q     \k     \f   Frames
#--------------------------------------------------------------------------
  1  \w    -89.00 -62.00   1.00    1.00    --    0.00 -37.00 120.00   27
  2  \w    -25.00  27.00   1.00    1.00    --    0.00 -37.00  30.00   52
  3  \w    -27.00  10.00   1.00    1.00    --    0.00  37.00   0.00   37
  4  \w     39.00  89.00   1.00    1.00    --    0.00  37.00   0.00   50
  5  \w    -31.00  -1.00   1.00    1.00    --    0.00 -37.00 120.00   30
  6  \w    -82.00 -15.00   1.00    1.00    --    0.00 -37.00   0.00   67
  7  \w     63.00 103.00   1.00    3.00    --   92.10  30.00 -30.00   40
  8  \w     50.00 102.00   1.00    3.00    --   92.10 -82.00-180.00   52
  9  \w     13.00 117.00   1.00    3.00    --   92.10 -45.00 150.00  104
 10  \w      3.00 120.00   1.00    3.00    --   92.10 -61.00  30.00  117
 11  \w     93.00 118.00   1.00    3.00    --   92.10 -82.00-150.00   25
 12  \w     17.00 118.00   1.00    3.00    --   92.10 -61.00 -60.00  101
 13  \w     60.00  86.00   1.00    3.00    --   92.10 -82.00-150.00   26
 14  \w     29.00 118.00   1.00    3.00    --   92.10 -45.00  30.00   89
 15  \w     71.00 101.00   1.00    3.00    --   92.10 -82.00  90.00   30
 16  \w     35.00 122.00   1.00    3.00    --   92.10 -82.00 -60.00   87
 17  \w    124.00 182.00   1.00    3.00    --   92.10  30.00 -30.00   58
 18  \w     12.00  43.00   1.00    3.00    --   92.10 -82.00  30.00   31
 19  \w     67.00 171.00   1.00    3.00    --   92.10  30.00 -90.00  104
 20  \w     87.00 112.00   1.00    3.00    --   92.10 -82.00 -30.00   25
 21  \w      3.00  37.00   1.00    3.00    --   92.10 -82.00 150.00   34
 22  \w     58.00 123.00   1.00    3.00    --   92.10 -82.00 150.00   65
 23  \w     14.00  62.00   1.00    3.00    --   92.10 -30.00 -60.00   48
;
_diffrn_measurement_device 'four-circle diffractometer'
_diffrn_measurement_device_type 'XtaLAB AFC12 (RINC): Kappa dual home/near'
_diffrn_measurement_method '\w scans'
_diffrn_orient_matrix_type 'CrysAlisPro convention (1999,Acta A55,543-557)'
_diffrn_orient_matrix_UB_11 0.0451266000
_diffrn_orient_matrix_UB_12 -0.0607439000
_diffrn_orient_matrix_UB_13 0.0285395000
_diffrn_orient_matrix_UB_21 -0.0375562000
_diffrn_orient_matrix_UB_22 -0.0008378000
_diffrn_orient_matrix_UB_23 0.0832031000
_diffrn_orient_matrix_UB_31 -0.0954359000
_diffrn_orient_matrix_UB_32 -0.0941023000
_diffrn_orient_matrix_UB_33 -0.0192911000
_diffrn_radiation_monochromator mirror
_diffrn_radiation_probe x-ray
_diffrn_radiation_type 'Cu K\a'
_diffrn_radiation_wavelength 1.54184
_diffrn_reflns_av_R_equivalents 0.0425
_diffrn_reflns_av_unetI/netI 0.0336
_diffrn_reflns_Laue_measured_fraction_full 0.995
_diffrn_reflns_Laue_measured_fraction_max 0.995
_diffrn_reflns_limit_h_max 17
_diffrn_reflns_limit_h_min -18
_diffrn_reflns_limit_k_max 18
_diffrn_reflns_limit_k_min -18
_diffrn_reflns_limit_l_max 20
_diffrn_reflns_limit_l_min -20
_diffrn_reflns_number 12362
_diffrn_reflns_point_group_measured_fraction_full 0.983
_diffrn_reflns_point_group_measured_fraction_max 0.983
_diffrn_reflns_theta_full 66.936
_diffrn_reflns_theta_max 66.936
_diffrn_reflns_theta_min 4.125
_diffrn_source 'micro-focus sealed X-ray tube'
_diffrn_source_type 'Rigaku (Cu) X-ray Source'
_exptl_absorpt_coefficient_mu 0.394
_exptl_absorpt_correction_T_max 1.00000
_exptl_absorpt_correction_T_min 0.85976
_exptl_absorpt_correction_type multi-scan
_exptl_absorpt_process_details
;
CrysAlisPro 1.171.42.100a (Rigaku Oxford Diffraction, 2023)
Empirical absorption correction using spherical harmonics,
implemented in SCALE3 ABSPACK scaling algorithm.
;
_exptl_crystal_colour 'clear light blue'
_exptl_crystal_colour_lustre clear
_exptl_crystal_colour_modifier light
_exptl_crystal_colour_primary blue
_exptl_crystal_density_diffrn 0.840
_exptl_crystal_description block
_exptl_crystal_F_000 1038
_exptl_crystal_size_max 0.32
_exptl_crystal_size_mid 0.26
_exptl_crystal_size_min 0.22
_refine_diff_density_max 0.309
_refine_diff_density_min -0.144
_refine_diff_density_rms 0.047
_refine_ls_abs_structure_details
;
 Flack x determined using 842 quotients [(I+)-(I-)]/[(I+)+(I-)]
 (Parsons, Flack and Wagner, Acta Cryst. B69 (2013) 249-259).
;
_refine_ls_abs_structure_Flack 0.1(4)
_refine_ls_extinction_method none
_refine_ls_goodness_of_fit_ref 1.021
_refine_ls_hydrogen_treatment constr
_refine_ls_matrix_type full
_refine_ls_number_parameters 285
_refine_ls_number_reflns 2901
_refine_ls_number_restraints 366
_refine_ls_restrained_S_all 1.011
_refine_ls_R_factor_all 0.0873
_refine_ls_R_factor_gt 0.0732
_refine_ls_shift/su_max 0.000
_refine_ls_shift/su_mean 0.000
_refine_ls_structure_factor_coef Fsqd
_refine_ls_weighting_details 'w=1/[\s^2^(Fo^2^)+(0.1774P)^2^] where P=(Fo^2^+2Fc^2^)/3'
_refine_ls_weighting_scheme calc
_refine_ls_wR_factor_gt 0.2145
_refine_ls_wR_factor_ref 0.2338
_reflns_Friedel_coverage 0.978
_reflns_Friedel_fraction_full 0.972
_reflns_Friedel_fraction_max 0.972
_reflns_number_gt 2082
_reflns_number_total 2901
_reflns_threshold_expression 'I > 2\s(I)'
_cod_data_source_file d5sc06789h2.cif
_cod_data_source_block exp_4250_auto
_cod_original_cell_volume 3734.8(4)
_cod_original_sg_symbol_H-M 'R 3'
_cod_database_code 1576341
_shelx_shelxl_version_number 2018/3
_shelx_space_group_comment
;
The symmetry employed for this shelxl refinement is uniquely defined
by the following loop, which should always be used as a source of
symmetry information in preference to the above space-group names.
They are only intended as comments.
;
_olex2_refinement_description
;
1. Fixed Uiso
 At 1.2 times of:
  All C(H) groups
 At 1.5 times of:
  All C(H,H,H) groups, All O(H) groups
2. Restrained distances
 N1-C1 \\sim N1-C15
 with sigma of 0.02
 O2-C4 \\sim O1-C18
 with sigma of 0.02
 O2-C5 \\sim O1-C17
 with sigma of 0.04
 C12-C13 \\sim C27-C28
 with sigma of 0.04
 C14-C13 \\sim C26-C28
 with sigma of 0.04
 O2-C3 \\sim O1-C19
 with sigma of 0.04
 C6-C2 \\sim C16-C20
 with sigma of 0.04
 C14-C12 \\sim C26-C27
 with sigma of 0.04
 C11-C13 \\sim C25-C28
 with sigma of 0.02
 C11-C12 \\sim C25-C27
 with sigma of 0.02
 C5-C13 \\sim C17-C28
 with sigma of 0.04
 C5-C12 \\sim C17-C27
 with sigma of 0.04
 C2-C1 \\sim C20-C15
 with sigma of 0.02
 C6-C5 \\sim C16-C17
 with sigma of 0.02
 C6-C1 \\sim C16-C15
 with sigma of 0.02
 C7-C8 \\sim C21-C23
 with sigma of 0.02
 N1-C6 \\sim N1-C16
 with sigma of 0.04
 C2-C3 \\sim C20-C19
 with sigma of 0.02
 C6-C11 \\sim C16-C25
 with sigma of 0.04
 N1-C2 \\sim N1-C20
 with sigma of 0.04
 C6-C4 \\sim C16-C18
 with sigma of 0.04
 C8-C10 \\sim C23-C22
 with sigma of 0.04
 C7-C2 \\sim C21-C20
 with sigma of 0.04
 C8-C9 \\sim C23-C24
 with sigma of 0.04
 C2-C4 \\sim C20-C18
 with sigma of 0.04
 C14-C11 \\sim C26-C25
 with sigma of 0.02
 C8-C3 \\sim C23-C19
 with sigma of 0.04
 C14-C5 \\sim C26-C17
 with sigma of 0.04
 C7-C10 \\sim C21-C22
 with sigma of 0.02
 C7-C9 \\sim C21-C24
 with sigma of 0.02
 C7-C3 \\sim C21-C19
 with sigma of 0.02
 C11-C5 \\sim C25-C17
 with sigma of 0.02
 C5-C4 \\sim C17-C18
 with sigma of 0.02
 C3-C4 \\sim C19-C18
 with sigma of 0.02
 C7-C4 \\sim C21-C18
 with sigma of 0.04
 C10-C9 \\sim C22-C24
 with sigma of 0.04
 C10-C3 \\sim C22-C19
 with sigma of 0.04
 C11-C4 \\sim C25-C18
 with sigma of 0.04
 C9-C3 \\sim C24-C19
 with sigma of 0.04
 C5-C1 \\sim C17-C15
 with sigma of 0.04
 C5-C3 \\sim C17-C19
 with sigma of 0.04
 C1-C3 \\sim C15-C19
 with sigma of 0.04
3. Rigid bond restraints
 C25, C27, C26, C28
 with sigma for 1-2 distances of 0.01 and sigma for 1-3 distances of 0.02
4. Uiso/Uaniso restraints and constraints
N1 \\sim C1 \\sim C15 \\sim C6 \\sim C2 \\sim C16 \\sim C20 \\sim C5 \\sim C3
\\sim C17 \\sim C19 \\sim C11 \\sim C4 \\sim C7 \\sim C25 \\sim C18 \\sim C21
\\sim C14 \\sim C12 \\sim C13 \\sim O2 \\sim C8 \\sim C10 \\sim C9 \\sim C26
\\sim C27 \\sim C28 \\sim O1 \\sim C23 \\sim C22 \\sim C24: within 2A with
sigma of 0.01 and sigma for terminal atoms of 0.02 within 2A
C25 \\sim C27 \\sim C26 \\sim C28: within 2A with sigma of 0.01 and sigma for
terminal atoms of 0.02 within 2A
5. Others
 Sof(C15)=Sof(C16)=Sof(H16)=Sof(C20)=Sof(H20)=Sof(C17)=Sof(C19)=Sof(C25)=
 Sof(C18)=Sof(C21)=Sof(C26)=Sof(H26A)=Sof(H26B)=Sof(H26C)=Sof(C27)=Sof(H27A)=
 Sof(H27B)=Sof(H27C)=Sof(C28)=Sof(H28A)=Sof(H28B)=Sof(H28C)=Sof(O1)=Sof(H1)=
 Sof(C23)=Sof(H23A)=Sof(H23B)=Sof(H23C)=Sof(C22)=Sof(H22A)=Sof(H22B)=Sof(H22C)=
 Sof(C24)=Sof(H24A)=Sof(H24B)=Sof(H24C)=1-FVAR(1)
 Sof(C6)=Sof(H6)=Sof(C7)=Sof(C8)=Sof(H8A)=Sof(H8B)=Sof(H8C)=Sof(C14)=Sof(H14A)=
 Sof(H14B)=Sof(H14C)=Sof(O2)=Sof(H2)=Sof(C10)=Sof(H10A)=Sof(H10B)=Sof(H10C)=
 Sof(C11)=Sof(C9)=Sof(H9A)=Sof(H9B)=Sof(H9C)=Sof(C2)=Sof(H2A)=Sof(C5)=Sof(C12)=
 Sof(H12A)=Sof(H12B)=Sof(H12C)=Sof(C1)=Sof(C3)=Sof(C4)=Sof(C13)=Sof(H13A)=
 Sof(H13B)=Sof(H13C)=FVAR(1)
 Fixed Z: O2(0.51391)
6.a Riding coordinates:
 C27(H27A,H27B,H27C), C28(H28A,H28B,H28C), C23(H23A,H23B,H23C)
6.b Aromatic/amide H refined with riding coordinates:
 C6(H6), C2(H2A), C16(H16), C20(H20)
6.c Idealised Me refined as rotating group:
 C8(H8A,H8B,H8C), C14(H14A,H14B,H14C), C10(H10A,H10B,H10C), C9(H9A,H9B,H9C),
 C12(H12A,H12B,H12C), C13(H13A,H13B,H13C), C26(H26A,H26B,H26C), C22(H22A,H22B,
 H22C), C24(H24A,H24B,H24C)
6.d Idealised tetrahedral OH refined as rotating group:
 O2(H2), O1(H1)
;
_smtbx_masks_void_probe_radius 1.2
_smtbx_masks_void_truncation_radius 1.2
_olex2_submission_special_instructions 'No special instructions were received'
_oxdiff_exptl_absorpt_empirical_details
;
Empirical correction (ABSPACK) includes:
- Absorption correction using spherical harmonics
- Frame scaling
;
_oxdiff_exptl_absorpt_empirical_full_max 1.892
_oxdiff_exptl_absorpt_empirical_full_min 0.604

loop_
_space_group_symop_operation_xyz
'x, y, z'
'-y, x-y, z'
'-x+y, -x, z'
'x+2/3, y+1/3, z+1/3'
'-y+2/3, x-y+1/3, z+1/3'
'-x+y+2/3, -x+1/3, z+1/3'
'x+1/3, y+2/3, z+2/3'
'-y+1/3, x-y+2/3, z+2/3'
'-x+y+1/3, -x+2/3, z+2/3'

loop_
_atom_site_label
_atom_site_type_symbol
_atom_site_fract_x
_atom_site_fract_y
_atom_site_fract_z
_atom_site_U_iso_or_equiv
_atom_site_adp_type
_atom_site_occupancy
_atom_site_site_symmetry_order
_atom_site_calc_flag
_atom_site_refinement_flags_posn
_atom_site_refinement_flags_adp
_atom_site_refinement_flags_occupancy
_atom_site_disorder_assembly
_atom_site_disorder_group
N1 N 0.333333 0.666667 0.5149(5) 0.0530(8) Uani 1 3 d DS TU P . .
C6 C 0.4920(13) 0.8021(14) 0.4714(16) 0.061(3) Uani 0.473(6) 1 d D U P A 1
H6 H 0.459538 0.830176 0.444699 0.073 Uiso 0.473(6) 1 calc R U P A 1
C7 C 0.6285(10) 0.6613(10) 0.6003(9) 0.062(3) Uani 0.473(6) 1 d D U P A 1
C8 C 0.6922(6) 0.6390(8) 0.5428(8) 0.048(2) Uani 0.473(6) 1 d D U P A 1
H8A H 0.652037 0.574586 0.519433 0.072 Uiso 0.473(6) 1 calc R U P A 1
H8B H 0.746075 0.640152 0.571794 0.072 Uiso 0.473(6) 1 calc R U P A 1
H8C H 0.718319 0.688284 0.501494 0.072 Uiso 0.473(6) 1 calc R U P A 1
C14 C 0.7281(18) 1.0226(19) 0.4844(17) 0.085(6) Uani 0.473(6) 1 d D U P A 1
H14A H 0.758457 0.995775 0.518608 0.128 Uiso 0.473(6) 1 calc R U P A 1
H14B H 0.691810 1.045032 0.516206 0.128 Uiso 0.473(6) 1 calc R U P A 1
H14C H 0.778668 1.077461 0.454779 0.128 Uiso 0.473(6) 1 calc R U P A 1
O2 O 0.7315(4) 0.8454(5) 0.513910 0.073(2) Uani 0.473(6) 1 d D U P A 1
H2 H 0.753629 0.880175 0.473783 0.110 Uiso 0.473(6) 1 calc R U P A 1
C10 C 0.5590(11) 0.5678(8) 0.6469(8) 0.102(4) Uani 0.473(6) 1 d D U P A 1
H10A H 0.597290 0.545666 0.676284 0.152 Uiso 0.473(6) 1 calc R U P A 1
H10B H 0.515690 0.516737 0.610491 0.152 Uiso 0.473(6) 1 calc R U P A 1
H10C H 0.520080 0.582091 0.683317 0.152 Uiso 0.473(6) 1 calc R U P A 1
C11 C 0.6549(8) 0.9397(8) 0.4246(9) 0.061(2) Uani 0.473(6) 1 d D U P A 1
C9 C 0.6978(9) 0.7330(6) 0.6634(7) 0.067(3) Uani 0.473(6) 1 d D U P A 1
H9A H 0.748144 0.792246 0.637998 0.101 Uiso 0.473(6) 1 calc R U P A 1
H9B H 0.728527 0.702282 0.692479 0.101 Uiso 0.473(6) 1 calc R U P A 1
H9C H 0.660534 0.749722 0.699572 0.101 Uiso 0.473(6) 1 calc R U P A 1
C2 C 0.4808(11) 0.6684(10) 0.5544(12) 0.057(3) Uani 0.473(6) 1 d D U P A 1
H2A H 0.441192 0.610274 0.582847 0.069 Uiso 0.473(6) 1 calc R U P A 1
C5 C 0.5914(6) 0.8478(6) 0.4708(6) 0.059(2) Uani 0.473(6) 1 d D U P A 1
C12 C 0.7073(10) 0.9252(9) 0.3608(8) 0.073(3) Uani 0.473(6) 1 d D U P A 1
H12A H 0.744567 0.896118 0.381265 0.110 Uiso 0.473(6) 1 calc R U P A 1
H12B H 0.751716 0.988043 0.336613 0.110 Uiso 0.473(6) 1 calc R U P A 1
H12C H 0.660717 0.881815 0.321667 0.110 Uiso 0.473(6) 1 calc R U P A 1
C1 C 0.4378(5) 0.7135(6) 0.5115(6) 0.0580(19) Uani 0.473(6) 1 d D U P A 1
C3 C 0.5811(6) 0.7097(6) 0.5547(6) 0.057(2) Uani 0.473(6) 1 d D U P A 1
C4 C 0.6356(6) 0.7980(6) 0.5114(6) 0.060(2) Uani 0.473(6) 1 d D U P A 1
C13 C 0.5980(9) 0.9812(9) 0.3826(8) 0.066(2) Uani 0.473(6) 1 d D U P A 1
H13A H 0.643090 1.038423 0.352027 0.099 Uiso 0.473(6) 1 calc R U P A 1
H13B H 0.564954 1.000031 0.421362 0.099 Uiso 0.473(6) 1 calc R U P A 1
H13C H 0.549709 0.931770 0.347641 0.099 Uiso 0.473(6) 1 calc R U P A 1
C15 C 0.3898(5) 0.7673(5) 0.5139(6) 0.0585(17) Uani 0.527(6) 1 d D U P A 2
C16 C 0.3587(9) 0.8241(12) 0.5581(12) 0.061(3) Uani 0.527(6) 1 d D U P A 2
H16 H 0.300737 0.792118 0.588152 0.073 Uiso 0.527(6) 1 calc R U P A 2
C20 C 0.4795(13) 0.8151(12) 0.4738(15) 0.063(3) Uani 0.527(6) 1 d D U P A 2
H20 H 0.501365 0.777093 0.447207 0.076 Uiso 0.527(6) 1 calc R U P A 2
C17 C 0.4123(5) 0.9245(5) 0.5573(6) 0.0578(18) Uani 0.527(6) 1 d D U P A 2
C19 C 0.5362(5) 0.9143(5) 0.4720(6) 0.0573(18) Uani 0.527(6) 1 d D U P A 2
C25 C 0.3754(9) 0.9810(10) 0.6029(10) 0.077(3) Uani 0.527(6) 1 d D U P A 2
C18 C 0.5032(5) 0.9743(5) 0.5131(6) 0.0583(18) Uani 0.527(6) 1 d D U P A 2
C21 C 0.6325(6) 0.9640(7) 0.4263(8) 0.058(2) Uani 0.527(6) 1 d D U P A 2
C26 C 0.4563(7) 1.0497(7) 0.6670(7) 0.071(3) Uani 0.527(6) 1 d D U P A 2
H26A H 0.519895 1.086696 0.641553 0.107 Uiso 0.527(6) 1 calc R U P A 2
H26B H 0.460057 1.009010 0.708435 0.107 Uiso 0.527(6) 1 calc R U P A 2
H26C H 0.437867 1.094790 0.689787 0.107 Uiso 0.527(6) 1 calc R U P A 2
C27 C 0.3496(17) 1.0376(16) 0.5511(13) 0.156(9) Uani 0.527(6) 1 d D U P A 2
H27A H 0.292030 0.993179 0.520593 0.234 Uiso 0.527(6) 1 d R U P A 2
H27B H 0.403730 1.076829 0.515643 0.234 Uiso 0.527(6) 1 d R U P A 2
H27C H 0.335080 1.080468 0.582463 0.234 Uiso 0.527(6) 1 d R U P A 2
C28 C 0.2801(8) 0.9152(9) 0.6432(9) 0.097(4) Uani 0.527(6) 1 d D U P A 2
H28A H 0.290373 0.876301 0.682469 0.146 Uiso 0.527(6) 1 d R U P A 2
H28B H 0.231413 0.871841 0.605229 0.146 Uiso 0.527(6) 1 d R U P A 2
H28C H 0.257003 0.955051 0.668929 0.146 Uiso 0.527(6) 1 d R U P A 2
O1 O 0.5572(5) 1.0671(5) 0.5137(4) 0.085(2) Uani 0.527(6) 1 d D U P A 2
H1 H 0.585455 1.085862 0.470331 0.127 Uiso 0.527(6) 1 calc R U P A 2
C23 C 0.6284(8) 1.0284(9) 0.3600(8) 0.074(3) Uani 0.527(6) 1 d D U P A 2
H23A H 0.616089 1.077977 0.382583 0.111 Uiso 0.527(6) 1 d R U P A 2
H23B H 0.690189 1.060087 0.331523 0.111 Uiso 0.527(6) 1 d R U P A 2
H23C H 0.575529 0.987357 0.324023 0.111 Uiso 0.527(6) 1 d R U P A 2
C22 C 0.6561(6) 0.8908(7) 0.3921(7) 0.070(2) Uani 0.527(6) 1 d D U P A 2
H22A H 0.618040 0.863168 0.344340 0.105 Uiso 0.527(6) 1 calc R U P A 2
H22B H 0.640142 0.838764 0.430100 0.105 Uiso 0.527(6) 1 calc R U P A 2
H22C H 0.725619 0.922945 0.379590 0.105 Uiso 0.527(6) 1 calc R U P A 2
C24 C 0.7148(13) 1.0245(18) 0.4841(13) 0.067(4) Uani 0.527(6) 1 d D U P A 2
H24A H 0.701019 0.990351 0.534288 0.101 Uiso 0.527(6) 1 calc R U P A 2
H24B H 0.719787 1.087953 0.491634 0.101 Uiso 0.527(6) 1 calc R U P A 2
H24C H 0.776368 1.033678 0.463177 0.101 Uiso 0.527(6) 1 calc R U P A 2

loop_
_atom_site_aniso_label
_atom_site_aniso_U_11
_atom_site_aniso_U_22
_atom_site_aniso_U_33
_atom_site_aniso_U_23
_atom_site_aniso_U_13
_atom_site_aniso_U_12
N1 0.0543(12) 0.0543(12) 0.0502(18) 0.000 0.000 0.0272(6)
C6 0.065(5) 0.069(5) 0.046(5) 0.002(4) 0.003(4) 0.031(4)
C7 0.067(6) 0.069(7) 0.052(5) -0.010(5) -0.011(5) 0.036(6)
C8 0.040(4) 0.057(5) 0.056(6) -0.015(4) -0.004(4) 0.031(4)
C14 0.098(12) 0.063(8) 0.080(10) -0.008(7) 0.006(8) 0.029(7)
O2 0.041(3) 0.079(4) 0.086(5) 0.014(4) -0.006(3) 0.019(3)
C10 0.105(9) 0.056(6) 0.082(8) -0.001(5) -0.009(7) -0.006(6)
C11 0.062(5) 0.057(5) 0.059(5) 0.013(4) -0.002(4) 0.026(4)
C9 0.098(7) 0.061(5) 0.043(4) 0.000(4) -0.005(5) 0.040(5)
C2 0.066(7) 0.061(7) 0.058(5) 0.000(6) -0.008(5) 0.041(6)
C5 0.059(4) 0.062(4) 0.054(4) -0.004(3) -0.005(3) 0.029(3)
C12 0.086(7) 0.073(6) 0.072(6) 0.003(5) 0.014(6) 0.049(5)
C1 0.054(4) 0.064(4) 0.054(4) -0.006(3) -0.006(3) 0.028(3)
C3 0.064(4) 0.071(5) 0.043(4) -0.006(3) -0.005(3) 0.039(4)
C4 0.056(4) 0.070(5) 0.053(4) -0.004(4) -0.007(3) 0.030(4)
C13 0.092(6) 0.068(6) 0.059(5) -0.012(5) -0.018(5) 0.055(6)
C15 0.056(3) 0.067(4) 0.059(3) -0.007(3) 0.001(3) 0.036(3)
C16 0.049(5) 0.077(6) 0.061(6) -0.007(5) 0.008(5) 0.035(5)
C20 0.067(5) 0.071(5) 0.050(4) -0.004(4) 0.008(4) 0.033(4)
C17 0.054(4) 0.070(4) 0.057(4) -0.009(3) -0.002(3) 0.036(3)
C19 0.058(3) 0.063(3) 0.059(4) -0.004(3) 0.004(3) 0.037(3)
C25 0.058(6) 0.083(6) 0.097(7) -0.036(5) -0.013(5) 0.040(5)
C18 0.060(4) 0.057(4) 0.061(4) -0.003(3) 0.002(3) 0.032(3)
C21 0.052(4) 0.066(5) 0.062(4) 0.007(4) 0.009(4) 0.034(3)
C26 0.072(5) 0.061(5) 0.066(5) -0.030(4) 0.004(4) 0.022(4)
C27 0.128(13) 0.177(16) 0.102(11) 0.018(10) -0.040(10) 0.031(12)
C28 0.089(6) 0.096(7) 0.115(8) -0.032(6) 0.020(6) 0.052(5)
O1 0.082(4) 0.090(4) 0.081(4) -0.006(4) 0.013(4) 0.042(4)
C23 0.072(5) 0.060(5) 0.077(6) 0.030(4) 0.014(4) 0.023(4)
C22 0.047(4) 0.078(5) 0.073(5) -0.023(4) 0.009(4) 0.023(4)
C24 0.050(5) 0.079(8) 0.068(7) 0.008(6) -0.002(5) 0.028(5)

loop_
_atom_type_symbol
_atom_type_description
_atom_type_scat_dispersion_real
_atom_type_scat_dispersion_imag
_atom_type_scat_source
C C 0.0181 0.0091 'International Tables Vol C Tables 4.2.6.8 and 6.1.1.4'
H H 0.0000 0.0000 'International Tables Vol C Tables 4.2.6.8 and 6.1.1.4'
N N 0.0311 0.0180 'International Tables Vol C Tables 4.2.6.8 and 6.1.1.4'
O O 0.0492 0.0322 'International Tables Vol C Tables 4.2.6.8 and 6.1.1.4'

loop_
_geom_angle_atom_site_label_1
_geom_angle_atom_site_label_2
_geom_angle_atom_site_label_3
_geom_angle
_geom_angle_site_symmetry_1
_geom_angle_site_symmetry_3
_geom_angle_publ_flag
C1 N1 C1 119.84(6) 2_665 3_565 ?
C1 N1 C1 119.84(6) . 3_565 ?
C1 N1 C1 119.84(6) 2_665 . ?
C15 N1 C1 176.9(8) 3_565 2_665 ?
C15 N1 C1 59.4(6) 2_665 2_665 ?
C15 N1 C1 60.6(6) . 2_665 ?
C15 N1 C15 119.98(2) 2_665 . ?
C15 N1 C15 119.99(2) . 3_565 ?
C15 N1 C15 119.98(2) 2_665 3_565 ?
C5 C6 H6 120.0 . . ?
C5 C6 C1 120.0(16) . . ?
C1 C6 H6 120.0 . . ?
C10 C7 C8 109.6(11) . . ?
C10 C7 C9 104.4(9) . . ?
C9 C7 C8 107.4(10) . . ?
C3 C7 C8 109.1(9) . . ?
C3 C7 C10 116.6(12) . . ?
C3 C7 C9 109.4(9) . . ?
C7 C8 H8A 109.5 . . ?
C7 C8 H8B 109.5 . . ?
C7 C8 H8C 109.5 . . ?
H8A C8 H8B 109.5 . . ?
H8A C8 H8C 109.5 . . ?
H8B C8 H8C 109.5 . . ?
H14A C14 H14B 109.5 . . ?
H14A C14 H14C 109.5 . . ?
H14B C14 H14C 109.5 . . ?
C11 C14 H14A 109.5 . . ?
C11 C14 H14B 109.5 . . ?
C11 C14 H14C 109.5 . . ?
C4 O2 H2 109.5 . . ?
C7 C10 H10A 109.5 . . ?
C7 C10 H10B 109.5 . . ?
C7 C10 H10C 109.5 . . ?
H10A C10 H10B 109.5 . . ?
H10A C10 H10C 109.5 . . ?
H10B C10 H10C 109.5 . . ?
C5 C11 C14 108.5(14) . . ?
C5 C11 C13 113.9(10) . . ?
C12 C11 C14 111.6(14) . . ?
C12 C11 C5 113.4(11) . . ?
C12 C11 C13 102.8(9) . . ?
C13 C11 C14 106.5(13) . . ?
C7 C9 H9A 109.5 . . ?
C7 C9 H9B 109.5 . . ?
C7 C9 H9C 109.5 . . ?
H9A C9 H9B 109.5 . . ?
H9A C9 H9C 109.5 . . ?
H9B C9 H9C 109.5 . . ?
C1 C2 H2A 120.3 . . ?
C3 C2 H2A 120.3 . . ?
C3 C2 C1 119.4(12) . . ?
C6 C5 C11 123.5(11) . . ?
C6 C5 C4 116.5(11) . . ?
C4 C5 C11 119.8(8) . . ?
C11 C12 H12A 109.5 . . ?
C11 C12 H12B 109.5 . . ?
C11 C12 H12C 109.5 . . ?
H12A C12 H12B 109.5 . . ?
H12A C12 H12C 109.5 . . ?
H12B C12 H12C 109.5 . . ?
C6 C1 N1 120.4(10) . . ?
C6 C1 C2 123.4(11) . . ?
C2 C1 N1 116.1(8) . . ?
C2 C3 C7 120.0(10) . . ?
C2 C3 C4 116.9(9) . . ?
C4 C3 C7 123.1(8) . . ?
O2 C4 C5 115.7(7) . . ?
O2 C4 C3 120.2(7) . . ?
C3 C4 C5 123.6(7) . . ?
C11 C13 H13A 109.5 . . ?
C11 C13 H13B 109.5 . . ?
C11 C13 H13C 109.5 . . ?
H13A C13 H13B 109.5 . . ?
H13A C13 H13C 109.5 . . ?
H13B C13 H13C 109.5 . . ?
N1 C15 C16 119.2(8) . . ?
N1 C15 C20 121.6(9) . . ?
C20 C15 C16 119.2(10) . . ?
C15 C16 H16 119.6 . . ?
C17 C16 C15 120.8(11) . . ?
C17 C16 H16 119.6 . . ?
C15 C20 H20 118.8 . . ?
C19 C20 C15 122.5(14) . . ?
C19 C20 H20 118.8 . . ?
C16 C17 C25 118.8(9) . . ?
C16 C17 C18 120.0(8) . . ?
C18 C17 C25 121.1(8) . . ?
C20 C19 C18 119.3(9) . . ?
C20 C19 C21 121.1(9) . . ?
C18 C19 C21 119.6(7) . . ?
C17 C25 C26 109.6(8) . . ?
C27 C25 C17 111.4(14) . . ?
C27 C25 C26 111.6(13) . . ?
C27 C25 C28 102.1(13) . . ?
C28 C25 C17 112.2(10) . . ?
C28 C25 C26 109.8(11) . . ?
C17 C18 C19 118.1(6) . . ?
O1 C18 C17 122.0(6) . . ?
O1 C18 C19 119.8(6) . . ?
C19 C21 C23 110.6(8) . . ?
C22 C21 C19 111.6(8) . . ?
C22 C21 C23 109.4(9) . . ?
C22 C21 C24 105.6(12) . . ?
C24 C21 C19 108.2(11) . . ?
C24 C21 C23 111.3(12) . . ?
C25 C26 H26A 109.5 . . ?
C25 C26 H26B 109.5 . . ?
C25 C26 H26C 109.5 . . ?
H26A C26 H26B 109.5 . . ?
H26A C26 H26C 109.5 . . ?
H26B C26 H26C 109.5 . . ?
C25 C27 H27A 109.2 . . ?
C25 C27 H27B 109.9 . . ?
C25 C27 H27C 109.4 . . ?
H27A C27 H27B 109.5 . . ?
H27A C27 H27C 109.5 . . ?
H27B C27 H27C 109.5 . . ?
C25 C28 H28A 108.9 . . ?
C25 C28 H28B 110.4 . . ?
C25 C28 H28C 109.1 . . ?
H28A C28 H28B 109.5 . . ?
H28A C28 H28C 109.5 . . ?
H28B C28 H28C 109.5 . . ?
C18 O1 H1 109.5 . . ?
C21 C23 H23A 109.4 . . ?
C21 C23 H23B 109.9 . . ?
C21 C23 H23C 109.0 . . ?
H23A C23 H23B 109.5 . . ?
H23A C23 H23C 109.5 . . ?
H23B C23 H23C 109.5 . . ?
C21 C22 H22A 109.5 . . ?
C21 C22 H22B 109.5 . . ?
C21 C22 H22C 109.5 . . ?
H22A C22 H22B 109.5 . . ?
H22A C22 H22C 109.5 . . ?
H22B C22 H22C 109.5 . . ?
C21 C24 H24A 109.5 . . ?
C21 C24 H24B 109.5 . . ?
C21 C24 H24C 109.5 . . ?
H24A C24 H24B 109.5 . . ?
H24A C24 H24C 109.5 . . ?
H24B C24 H24C 109.5 . . ?

loop_
_geom_bond_atom_site_label_1
_geom_bond_atom_site_label_2
_geom_bond_distance
_geom_bond_site_symmetry_2
_geom_bond_publ_flag
N1 C1 1.441(7) . ?
N1 C1 1.441(7) 2_665 ?
N1 C1 1.441(7) 3_565 ?
N1 C15 1.387(7) 3_565 ?
N1 C15 1.387(7) . ?
N1 C15 1.387(7) 2_665 ?
C6 H6 0.9500 . ?
C6 C5 1.368(19) . ?
C6 C1 1.407(19) . ?
C7 C8 1.573(14) . ?
C7 C10 1.555(14) . ?
C7 C9 1.556(16) . ?
C7 C3 1.532(14) . ?
C8 H8A 0.9800 . ?
C8 H8B 0.9800 . ?
C8 H8C 0.9800 . ?
C14 H14A 0.9800 . ?
C14 H14B 0.9800 . ?
C14 H14C 0.9800 . ?
C14 C11 1.61(2) . ?
O2 H2 0.8400 . ?
O2 C4 1.318(9) . ?
C10 H10A 0.9800 . ?
C10 H10B 0.9800 . ?
C10 H10C 0.9800 . ?
C11 C5 1.515(12) . ?
C11 C12 1.458(18) . ?
C11 C13 1.538(11) . ?
C9 H9A 0.9800 . ?
C9 H9B 0.9800 . ?
C9 H9C 0.9800 . ?
C2 H2A 0.9500 . ?
C2 C1 1.416(16) . ?
C2 C3 1.386(16) . ?
C5 C4 1.470(11) . ?
C12 H12A 0.9800 . ?
C12 H12B 0.9800 . ?
C12 H12C 0.9800 . ?
C3 C4 1.431(11) . ?
C13 H13A 0.9800 . ?
C13 H13B 0.9800 . ?
C13 H13C 0.9800 . ?
C15 C16 1.440(16) . ?
C15 C20 1.411(17) . ?
C16 H16 0.9500 . ?
C16 C17 1.383(17) . ?
C20 H20 0.9500 . ?
C20 C19 1.368(17) . ?
C17 C25 1.510(13) . ?
C17 C18 1.462(9) . ?
C19 C18 1.475(8) . ?
C19 C21 1.537(10) . ?
C25 C26 1.626(16) . ?
C25 C27 1.46(2) . ?
C25 C28 1.510(14) . ?
C18 O1 1.282(9) . ?
C21 C23 1.550(14) . ?
C21 C22 1.507(11) . ?
C21 C24 1.534(19) . ?
C26 H26A 0.9800 . ?
C26 H26B 0.9800 . ?
C26 H26C 0.9800 . ?
C27 H27A 0.9802 . ?
C27 H27B 0.9801 . ?
C27 H27C 0.9799 . ?
C28 H28A 0.9800 . ?
C28 H28B 0.9798 . ?
C28 H28C 0.9801 . ?
O1 H1 0.8400 . ?
C23 H23A 0.9802 . ?
C23 H23B 0.9799 . ?
C23 H23C 0.9799 . ?
C22 H22A 0.9800 . ?
C22 H22B 0.9800 . ?
C22 H22C 0.9800 . ?
C24 H24A 0.9800 . ?
C24 H24B 0.9800 . ?
C24 H24C 0.9800 . ?

loop_
_geom_torsion_atom_site_label_1
_geom_torsion_atom_site_label_2
_geom_torsion_atom_site_label_3
_geom_torsion_atom_site_label_4
_geom_torsion
_geom_torsion_site_symmetry_1
_geom_torsion_site_symmetry_2
_geom_torsion_site_symmetry_3
_geom_torsion_site_symmetry_4
_geom_torsion_publ_flag
N1 C15 C16 C17 -178.8(11) . . . . ?
N1 C15 C20 C19 179.9(14) . . . . ?
C6 C5 C4 O2 -176.5(14) . . . . ?
C6 C5 C4 C3 -4.3(17) . . . . ?
C7 C3 C4 O2 -4.8(14) . . . . ?
C7 C3 C4 C5 -176.7(9) . . . . ?
C8 C7 C3 C2 122.9(13) . . . . ?
C8 C7 C3 C4 -57.6(13) . . . . ?
C14 C11 C5 C6 122.3(19) . . . . ?
C14 C11 C5 C4 -64.0(17) . . . . ?
C10 C7 C3 C2 -1.9(16) . . . . ?
C10 C7 C3 C4 177.6(9) . . . . ?
C11 C5 C4 O2 9.4(13) . . . . ?
C11 C5 C4 C3 -178.4(9) . . . . ?
C9 C7 C3 C2 -119.9(13) . . . . ?
C9 C7 C3 C4 59.6(13) . . . . ?
C2 C3 C4 O2 174.7(11) . . . . ?
C2 C3 C4 C5 2.8(15) . . . . ?
C5 C6 C1 N1 177.7(14) . . . . ?
C5 C6 C1 C2 2(3) . . . . ?
C12 C11 C5 C6 -113.1(16) . . . . ?
C12 C11 C5 C4 60.6(13) . . . . ?
C1 N1 C1 C6 -28.9(18) 2_665 . . . ?
C1 N1 C1 C6 143.2(13) 3_565 . . . ?
C1 N1 C1 C2 -40.6(15) 3_565 . . . ?
C1 N1 C1 C2 147.3(10) 2_665 . . . ?
C1 C6 C5 C11 175.7(14) . . . . ?
C1 C6 C5 C4 2(3) . . . . ?
C1 C2 C3 C7 -179.5(12) . . . . ?
C1 C2 C3 C4 0.9(19) . . . . ?
C3 C2 C1 N1 -179.4(11) . . . . ?
C3 C2 C1 C6 -3(2) . . . . ?
C13 C11 C5 C6 3.9(19) . . . . ?
C13 C11 C5 C4 177.6(8) . . . . ?
C15 N1 C15 C16 38.7(15) 2_665 . . . ?
C15 N1 C15 C16 -143.7(10) 3_565 . . . ?
C15 N1 C15 C20 -144.6(12) 2_665 . . . ?
C15 N1 C15 C20 32.9(17) 3_565 . . . ?
C15 C16 C17 C25 178.4(12) . . . . ?
C15 C16 C17 C18 -1.9(19) . . . . ?
C15 C20 C19 C18 0(3) . . . . ?
C15 C20 C19 C21 -178.7(14) . . . . ?
C16 C15 C20 C19 -3(3) . . . . ?
C16 C17 C25 C26 121.3(13) . . . . ?
C16 C17 C25 C27 -114.7(15) . . . . ?
C16 C17 C25 C28 -0.9(17) . . . . ?
C16 C17 C18 C19 -1.6(13) . . . . ?
C16 C17 C18 O1 -176.8(11) . . . . ?
C20 C15 C16 C17 4(2) . . . . ?
C20 C19 C18 C17 2.6(16) . . . . ?
C20 C19 C18 O1 177.9(14) . . . . ?
C20 C19 C21 C23 117.8(15) . . . . ?
C20 C19 C21 C22 -4.3(17) . . . . ?
C20 C19 C21 C24 -120.1(18) . . . . ?
C25 C17 C18 C19 178.1(9) . . . . ?
C25 C17 C18 O1 2.9(14) . . . . ?
C18 C17 C25 C26 -58.4(14) . . . . ?
C18 C17 C25 C27 65.6(15) . . . . ?
C18 C17 C25 C28 179.4(9) . . . . ?
C18 C19 C21 C23 -60.9(11) . . . . ?
C18 C19 C21 C22 177.0(8) . . . . ?
C18 C19 C21 C24 61.2(14) . . . . ?
C21 C19 C18 C17 -178.8(8) . . . . ?
C21 C19 C18 O1 -3.4(12) . . . . ?

loop_
_smtbx_masks_void_nr
_smtbx_masks_void_average_x
_smtbx_masks_void_average_y
_smtbx_masks_void_average_z
_smtbx_masks_void_volume
_smtbx_masks_void_count_electrons
_smtbx_masks_void_content
1 0.000 0.000 0.350 327.4 94.9 ?
2 0.333 0.667 0.017 327.4 94.9 ?
3 0.667 0.333 0.684 327.4 94.9 ?
